data_8101314
loop_
_publ_author_name
'Alberius-Henning, Peter'
'Mattsson, Charlotte'
Lidin,Sven

_publ_section_title
;
Crystal structure of pentastrontium tris(phosphate) bromide, Sr~5~
(PO~4~)~3~Br and of pentabarium tris(phosphate) bromide
;
_journal_issue 3
_journal_name_full 'Zeitschrift f\"ur Kristallographie - New Crystal Structures'
_journal_page_first 345
_journal_page_last 346
_journal_volume 215
_journal_year 2000
_chemical_formula_iupac '[Sr5 (P O4)3 Br]'
_chemical_formula_sum 'Br O12 P3 Sr5'
_chemical_formula_weight 802.9
_space_group_IT_number 176
_symmetry_cell_setting hexagonal
_symmetry_space_group_name_Hall '-P 6c'
_symmetry_space_group_name_H-M 'P 63/m'
_cell_angle_alpha 90
_cell_angle_beta 90
_cell_angle_gamma 120
_cell_formula_units_Z 2
_cell_length_a 9.972(1)
_cell_length_b 9.972
_cell_length_c 7.214(1)
_cell_measurement_temperature 293
_cell_volume 621.4
_exptl_crystal_density_diffrn 4.278
_refine_ls_R_factor_obs 0.0424
_refine_ls_wR_factor_obs 0.0236
_cod_original_formula_sum 'Br1 O12 P3 Sr5'
_cod_database_code 8101314

loop_
_symmetry_equiv_pos_site_id
_symmetry_equiv_pos_as_xyz
1 x,y,z
2 x-y,x,1/2+z
3 -y,x-y,z
4 -x,-y,1/2+z
5 -x+y,-x,z
6 y,-x+y,1/2+z
7 -x,-y,-z
8 -x+y,-x,1/2-z
9 y,-x+y,-z
10 x,y,1/2-z
11 x-y,x,-z
12 -y,x-y,1/2-z

loop_
_atom_site_label
_atom_site_type_symbol
_atom_site_symmetry_multiplicity
_atom_site_Wyckoff_symbol
_atom_site_occupancy
_atom_site_fract_x
_atom_site_fract_y
_atom_site_fract_z
_atom_site_U_iso_or_equiv
_atom_site_adp_type
Sr1 Sr 4 f 1 0.333333 0.666667 0.00163(6) 0.01076(9) Uani
Sr2 Sr 6 h 1 0.25550(4) -0.00878(4) 0.25 0.0111(1) Uani
P P 6 h 1 0.4087(1) 0.37260(9) 0.25 0.0084(3) Uani
O1 O 6 h 1 0.3433(3) 0.4840(3) 0.25 0.016(1) Uani
O2 O 6 h 1 0.5882(2) 0.4648(2) 0.25 0.013(1) Uani
O3 O 12 i 1 0.3581(2) 0.2693(2) 0.0777(3) 0.0159(7) Uani
Br Br 2 b 1 0 0 0 0.0133(2) Uani

loop_
_atom_site_aniso_label
_atom_site_aniso_U_11
_atom_site_aniso_U_22
_atom_site_aniso_U_33
_atom_site_aniso_U_12
_atom_site_aniso_U_13
_atom_site_aniso_U_23
Sr1 0.0122(1) 0.0122(1) 0.0079(2) 0.00611(5) 0 0
Sr2 0.0110(1) 0.0126(1) 0.0092(2) 0.0056(1) 0 0
P 0.0075(3) 0.0090(4) 0.0078(5) 0.0034(3) 0 0
O1 0.025(1) 0.021(1) 0.009(1) 0.018(1) 0 0
O2 0.018(1) 0.009(1) 0.016(2) 0.0079(9) 0 0
O3 0.0219(8) 0.0167(7) 0.012(1) 0.0119(7) -0.0044(7) -0.0045(7)
Br 0.0129(2) 0.0129(2) 0.0140(4) 0.00643(8) 0 0

loop_
_geom_bond_atom_site_label_1
_geom_bond_atom_site_label_2
_geom_bond_distance
_geom_bond_site_symmetry_1
_geom_bond_site_symmetry_2
Sr1 O1 2.592(2) . .
Sr1 O2 2.579(2) . 7_665
Sr1 O3 2.870(2) . 7_665
Sr2 O1 2.936(3) . 8_555
Sr2 O2 2.417(2) . 3_655
Sr2 O3 2.728(2) . .
Sr2 O3 2.521(2) . 9_555
Sr2 Br 3.1583(3) . .
P O1 1.544(4) . .
P O2 1.550(2) . .
P O3 1.530(2) . .
O1 O2 2.543(4) . .
O1 O3 2.543(4) . .
O2 O3 2.477(2) . .
O3 Br 3.269(1) . .
Br Br 3.607 . 2_554
